data_4116965
loop_
_publ_author_name
'Joseph P. Konopelski'
'Lubov K. Filonova'
'Marilyn M. Olmstead'

_publ_section_title
;
 Dipeptide Surrogates Containing Asparagine-Derived
 Tetrahydropyrimidinones: Preparation, Structure, and Use in Solid Phase
 Synthesis
;
_journal_name_full 'Journal of the American Chemical Society'
_journal_page_first 4305
_journal_page_last 4306
_journal_paper_doi 10.1021/ja9639271
_journal_volume 119
_journal_year 1997
_chemical_formula_moiety ' C9 H15 Rh1 N1 P2 F12 Cl1 '
_chemical_formula_sum 'C9 H15 Cl F12 N P2 Rh'
_chemical_formula_weight 674.7
_space_group_IT_number 1
_symmetry_cell_setting triclinic
_symmetry_space_group_name_Hall 'P 1'
_symmetry_space_group_name_H-M 'P 1'
_atom_sites_solution_hydrogens geom
_atom_sites_solution_primary direct
_cell_angle_alpha 76.39(2)
_cell_angle_beta 82.31(2)
_cell_angle_gamma 87.26(2)
_cell_formula_units_Z 1
_cell_length_a 6.617(2)
_cell_length_b 7.436(2)
_cell_length_c 13.965(3)
_cell_measurement_reflns_used 25
_cell_measurement_temperature 293
_cell_measurement_theta_max 15.0
_cell_measurement_theta_min 13.0
_cell_volume 661.7(3)
_computing_cell_refinement 'CAD-4 EXPRESS software (Enraf-Nonius)'
_computing_data_collection 'CAD-4 EXPRESS software (Enraf-Nonius)'
_computing_data_reduction
;
RC93 (Watkin, D.J., Prout, C.K., Lilley, P.M.deQ. 1994)
;
_computing_molecular_graphics
;
 CAMERON (Watkin, Prout & Pearce,  1996)
;
_computing_publication_material
;
CRYSTALS Issue 10 (Watkin, Prout, Carruthers & Betteridge, 1996)
;
_computing_structure_refinement
;
CRYSTALS Issue 10 (Watkin, Prout, Carruthers & Betteridge, 1996)
;
_diffrn_ambient_temperature 293
_diffrn_measurement_device '  Enraf-nonius CAD4 '
_diffrn_measurement_method 2\q/\w
_diffrn_radiation_monochromator graphite
_diffrn_radiation_type 'Mo K\a'
_diffrn_radiation_wavelength 0.71073
_diffrn_reflns_av_R_equivalents 0.00
_diffrn_reflns_limit_h_max 8
_diffrn_reflns_limit_h_min -8
_diffrn_reflns_limit_k_max 9
_diffrn_reflns_limit_k_min -8
_diffrn_reflns_limit_l_max 17
_diffrn_reflns_limit_l_min 1
_diffrn_reflns_number 2476
_diffrn_reflns_theta_max 26.00
_diffrn_reflns_theta_min 1.50
_diffrn_standards_decay_% 3.39
_diffrn_standards_interval_time 60
_diffrn_standards_number 3
_exptl_absorpt_coefficient_mu 9.43
_exptl_absorpt_correction_T_max 1.08
_exptl_absorpt_correction_T_min 0.95
_exptl_absorpt_correction_type empirical
_exptl_absorpt_process_details DIFABS
_exptl_crystal_colour ' yellow '
_exptl_crystal_description ' Parallelepiped '
_exptl_crystal_F_000 315.2
_exptl_crystal_size_max 0.47
_exptl_crystal_size_mid 0.25
_exptl_crystal_size_min 0.13
_refine_diff_density_max 0.550
_refine_diff_density_min -0.921
_refine_ls_extinction_method none
_refine_ls_goodness_of_fit_obs 3.6013
_refine_ls_hydrogen_treatment
;
 H atoms placed geometrically after each cycle
;
_refine_ls_matrix_type full
_refine_ls_number_parameters 332
_refine_ls_number_reflns 2191
_refine_ls_R_factor_obs 0.0440
_refine_ls_shift/esd_max 1.4747
_refine_ls_structure_factor_coef F
_refine_ls_weighting_scheme
;
 Chebychev polynomial (Carruthers & Watkin, 1979)
;
_refine_ls_wR_factor_obs 0.0484
_reflns_limit_h_max 8
_reflns_limit_h_min -8
_reflns_limit_k_max 9
_reflns_limit_k_min -8
_reflns_limit_l_max 17
_reflns_limit_l_min 1
_reflns_number_observed 2191
_reflns_number_total 2476
_reflns_observed_criterion >3.00\s(I)
_cod_data_source_file ja9639271_1.cif
_cod_data_source_block C9H15Rh1N1P2F12Cl1
_cod_depositor_comments
;
 Removing the _exptl_crystal_density_diffrn data item since it clearly
 contains an incorrect value ("0.0").

 Antanas Vaitkus,
 2018-07-17

The following automatic conversions were performed:

'_atom_sites_solution_primary' value 'direct_Methods' was changed to
'direct'.

'_atom_sites_solution_hydrogens' value 'Geometric' was changed to
'geom'.

Automatic conversion script
Id: cif_fix_values 6452 2018-10-05 10:23:21Z andrius 
;
_cod_original_cell_volume 661.8(3)
_cod_original_sg_symbol_H-M 'P 1 '
_cod_original_formula_sum ' C9 H15 Rh1 N1 P2 F12 Cl1 '
_cod_database_code 4116965

loop_
_symmetry_equiv_pos_as_xyz
x,y,z

loop_
_atom_site_aniso_label
_atom_site_aniso_U_11
_atom_site_aniso_U_22
_atom_site_aniso_U_33
_atom_site_aniso_U_23
_atom_site_aniso_U_13
_atom_site_aniso_U_12
RH1 0.0407(3) 0.0321(3) 0.0350(3) -0.0072(2) -0.0040(2) -0.0003(2)
N1 0.061(8) 0.077(7) 0.026(6) 0.004(5) -0.003(5) -0.031(6)
N2 0.067(8) 0.086(8) 0.043(7) -0.017(6) -0.010(6) -0.001(8)
C1 0.066(8) 0.07(1) 0.037(6) -0.021(7) -0.034(6) -0.002(8)
C2 0.053(8) 0.037(6) 0.069(9) -0.018(6) -0.008(7) -0.000(6)
C3 0.065(8) 0.035(7) 0.044(8) -0.005(6) 0.004(6) -0.019(5)
C4 0.08(1) 0.05(1) 0.071(9) -0.015(7) -0.015(8) -0.020(9)
C5 0.059(8) 0.07(1) 0.044(9) -0.038(8) -0.003(6) 0.008(7)
C6 0.065(9) 0.051(9) 0.05(1) -0.014(8) 0.009(7) -0.033(7)
C7 0.06(1) 0.041(9) 0.07(1) -0.024(8) -0.002(8) -0.004(7)
C8 0.062(9) 0.052(7) 0.044(8) -0.005(6) 0.004(7) -0.018(7)
C9 0.10(1) 0.036(8) 0.06(1) -0.012(7) -0.047(8) 0.022(7)
C10 0.07(1) 0.047(9) 0.069(8) -0.040(7) 0.004(8) 0.023(8)
C11 0.07(1) 0.07(1) 0.08(1) -0.016(9) -0.016(9) -0.006(9)
C12 0.09(2) 0.21(3) 0.07(1) -0.02(1) 0.04(1) 0.02(2)
C21 0.07(1) 0.075(9) 0.053(9) 0.005(7) -0.028(8) 0.007(8)
C22 0.08(1) 0.11(2) 0.06(1) -0.02(1) -0.01(1) 0.00(1)
C51 0.09(1) 0.11(1) 0.059(8) -0.032(8) 0.034(7) -0.08(1)
C52 0.09(1) 0.18(2) 0.043(8) -0.02(1) -0.007(8) -0.04(1)
C61 0.032(5) 0.042(5) 0.042(5) -0.012(4) 0.009(4) -0.000(4)
C62 0.029(5) 0.057(6) 0.024(4) -0.010(4) 0.002(4) 0.013(5)
P1 0.033(3) 0.043(4) 0.061(4) -0.014(3) 0.002(2) -0.004(3)
P2 0.038(3) 0.063(4) 0.043(3) -0.010(3) -0.012(2) 0.012(3)
F11 0.078(9) 0.048(6) 0.17(1) 0.017(6) -0.010(8) 0.003(6)
F12 0.039(7) 0.097(9) 0.10(1) -0.006(7) -0.002(6) 0.019(6)
F13 0.073(8) 0.058(7) 0.121(8) 0.023(6) 0.024(6) 0.012(6)
F14 0.058(8) 0.16(1) 0.16(1) -0.07(1) -0.038(8) -0.003(9)
F15 0.099(9) 0.14(1) 0.038(5) 0.009(5) -0.023(5) -0.036(7)
F16 0.09(1) 0.16(1) 0.066(8) -0.052(8) -0.002(7) -0.016(9)
F21 0.13(1) 0.065(8) 0.17(1) -0.058(7) -0.051(9) 0.010(8)
F22 0.026(5) 0.072(7) 0.090(6) -0.021(5) 0.010(4) 0.001(5)
F23 0.10(1) 0.070(8) 0.16(1) -0.050(9) -0.061(9) 0.010(7)
F24 0.032(7) 0.13(1) 0.14(1) -0.05(1) -0.020(8) -0.011(7)
F25 0.12(1) 0.20(1) 0.044(7) 0.010(7) -0.004(7) -0.06(1)
F26 0.12(1) 0.16(1) 0.112(9) -0.098(9) 0.032(8) -0.024(9)
CL1 0.122(5) 0.195(7) 0.077(2) -0.051(4) -0.032(3) -0.055(5)

loop_
_atom_site_label
_atom_site_fract_x
_atom_site_fract_y
_atom_site_fract_z
_atom_site_U_iso_or_equiv
_atom_site_occupancy
_atom_site_thermal_displace_type
RH1 -0.0000(4) -0.0004(4) 0.0001(2) 0.0359 1.0000 Uani
N1 0.235(2) 0.169(2) -0.3796(8) 0.0469 1.0000 Uani
N2 -0.209(2) -0.208(2) 0.378(1) 0.0616 1.0000 Uani
C1 -0.182(2) -0.094(2) -0.0947(9) 0.0404 1.0000 Uani
C2 -0.244(2) -0.184(2) 0.003(1) 0.0498 1.0000 Uani
C3 -0.072(2) -0.286(2) 0.029(1) 0.0445 1.0000 Uani
C4 0.089(3) -0.247(2) -0.046(1) 0.0617 1.0000 Uani
C5 0.016(2) -0.123(2) -0.1315(8) 0.0462 1.0000 Uani
C6 0.014(2) 0.111(2) 0.127(1) 0.0475 1.0000 Uani
C7 0.212(2) 0.090(2) 0.083(1) 0.0554 1.0000 Uani
C8 0.213(2) 0.219(2) -0.012(1) 0.0513 1.0000 Uani
C9 0.021(2) 0.297(2) -0.026(1) 0.0532 1.0000 Uani
C10 -0.102(3) 0.236(2) 0.062(1) 0.0432 1.0000 Uani
C11 0.455(2) 0.161(3) -0.410(1) 0.0699 1.0000 Uani
C12 0.167(4) 0.366(4) -0.411(2) 0.0984 1.0000 Uani
C21 -0.185(3) -0.404(2) 0.412(1) 0.0608 1.0000 Uani
C22 -0.421(3) -0.143(4) 0.402(2) 0.0808 1.0000 Uani
C51 0.009(2) -0.008(2) -0.2395(8) 0.0598 1.0000 Uani
C52 0.214(2) 0.086(3) -0.272(1) 0.0849 1.0000 Uani
C61 -0.141(2) 0.062(1) 0.2305(7) 0.0371 1.0000 Uani
C62 -0.118(1) -0.145(1) 0.2697(6) 0.0326 1.0000 Uani
P1 0.3862(9) 0.4622(9) 0.2299(4) 0.0438 1.0000 Uani
P2 0.6168(9) 0.5366(9) -0.2307(4) 0.0455 1.0000 Uani
F11 0.389(2) 0.253(2) 0.257(1) 0.0874 1.0000 Uani
F12 0.144(2) 0.470(2) 0.234(1) 0.0714 1.0000 Uani
F13 0.381(2) 0.685(1) 0.2017(9) 0.0778 1.0000 Uani
F14 0.621(2) 0.474(2) 0.233(1) 0.0986 1.0000 Uani
F15 0.404(2) 0.491(2) 0.1135(7) 0.0771 1.0000 Uani
F16 0.356(2) 0.467(2) 0.3419(9) 0.0916 1.0000 Uani
F21 0.612(2) 0.327(2) -0.218(1) 0.0954 1.0000 Uani
F22 0.376(1) 0.538(1) -0.2173(7) 0.0542 1.0000 Uani
F23 0.610(2) 0.759(2) -0.242(1) 0.0894 1.0000 Uani
F24 0.851(2) 0.550(2) -0.233(1) 0.0772 1.0000 Uani
F25 0.627(2) 0.568(2) -0.3441(9) 0.0974 1.0000 Uani
F26 0.579(2) 0.547(2) -0.121(1) 0.1004 1.0000 Uani
H1 0.19(2) 0.08(1) -0.416(7) 0.0500 1.0000 Uiso
H2 -0.13(1) -0.15(1) 0.422(8) 0.0500 1.0000 Uiso
CL1 0.0504(9) -0.0673(9) 0.5039(4) 0.0982 1.0000 Uani
H11 -0.2694 -0.0138 -0.1369 0.0607 1.0000 Uiso
H21 -0.3752 -0.1754 0.0398 0.0601 1.0000 Uiso
H31 -0.0711 -0.3729 0.0927 0.0525 1.0000 Uiso
H41 0.2242 -0.3003 -0.0396 0.0706 1.0000 Uiso
H71 0.3257 0.0126 0.1060 0.0697 1.0000 Uiso
H81 0.3292 0.2477 -0.0623 0.0610 1.0000 Uiso
H91 -0.0243 0.3786 -0.0840 0.0657 1.0000 Uiso
H101 -0.2428 0.2667 0.0804 0.0699 1.0000 Uiso
H111 0.5054 0.0356 -0.3893 0.0800 1.0000 Uiso
H112 0.5222 0.2400 -0.3797 0.0800 1.0000 Uiso
H113 0.4815 0.2005 -0.4808 0.0800 1.0000 Uiso
H121 0.0208 0.3658 -0.3920 0.1263 1.0000 Uiso
H122 0.2341 0.4369 -0.3814 0.1263 1.0000 Uiso
H123 0.1934 0.3974 -0.4825 0.1263 1.0000 Uiso
H211 -0.0469 -0.4465 0.3949 0.0701 1.0000 Uiso
H212 -0.2244 -0.4471 0.4814 0.0701 1.0000 Uiso
H213 -0.2729 -0.4680 0.3778 0.0701 1.0000 Uiso
H221 -0.4268 -0.0123 0.3790 0.1019 1.0000 Uiso
H222 -0.4608 -0.1788 0.4718 0.1019 1.0000 Uiso
H223 -0.5093 -0.1998 0.3682 0.1019 1.0000 Uiso
H511 -0.0986 0.0881 -0.2398 0.0947 1.0000 Uiso
H512 -0.0205 -0.0833 -0.2824 0.0947 1.0000 Uiso
H521 0.2328 0.1750 -0.2366 0.1084 1.0000 Uiso
H522 0.3222 -0.0117 -0.2594 0.1084 1.0000 Uiso
H611 -0.1035 0.1271 0.2773 0.0450 1.0000 Uiso
H612 -0.2769 0.0961 0.2169 0.0450 1.0000 Uiso
H621 0.0222 -0.1795 0.2627 0.0386 1.0000 Uiso
H622 -0.1909 -0.2060 0.2310 0.0386 1.0000 Uiso

loop_
_atom_type_symbol
_atom_type_scat_dispersion_real
_atom_type_scat_dispersion_imag
_atom_type_scat_Cromer_Mann_a1
_atom_type_scat_Cromer_Mann_b1
_atom_type_scat_Cromer_Mann_a2
_atom_type_scat_Cromer_Mann_b2
_atom_type_scat_Cromer_Mann_a3
_atom_type_scat_Cromer_Mann_b3
_atom_type_scat_Cromer_Mann_a4
_atom_type_scat_Cromer_Mann_b4
_atom_type_scat_Cromer_Mann_c
_atom_type_scat_source
'Rh  ' -1.2870 0.9190 19.2957 0.7515 14.3501 8.2176 4.7343 25.8749 1.2892 98.6062 5.3280 International_Tables_Vol_IV_Table_2.2B
'C   ' 0.0020 0.0020 2.3100 20.8439 1.0200 10.2075 1.5886 0.5687 0.8650 51.6512 0.2156 International_Tables_Vol_IV_Table_2.2B
'N   ' 0.0040 0.0030 12.2126 0.0057 3.1322 9.8933 2.0125 28.9975 1.1663 0.5826 -11.5290 International_Tables_Vol_IV_Table_2.2B
'H   ' 0.0000 0.0000 0.4930 10.5109 0.3229 26.1257 0.1402 3.1424 0.0408 57.7997 0.0030 International_Tables_Vol_IV_Table_2.2B
'O   ' 0.0080 0.0060 3.0485 13.2771 2.2868 5.7011 1.5463 0.3239 0.8670 32.9089 0.2508 International_Tables_Vol_IV_Table_2.2B
'P   ' 0.0900 0.0950 6.4345 1.9067 4.1791 27.1570 1.7800 0.5260 1.4908 68.1645 1.1149 International_Tables_Vol_IV_Table_2.2B
'Cl  ' 0.1320 0.1590 11.4604 0.0104 7.1964 1.1662 6.2556 18.5194 1.6455 47.7784 -9.5574 International_Tables_Vol_IV_Table_2.2B
'F   ' 0.0140 0.0100 3.5392 10.2825 2.6412 4.2944 1.5170 0.2615 1.0243 26.1476 0.2776 International_Tables_Vol_IV_Table_2.2B

loop_
_geom_angle_atom_site_label_1
_geom_angle_atom_site_label_2
_geom_angle_atom_site_label_3
_geom_angle
_geom_angle_publ_flag
C1 RH1 C2 37.4(5) no
C1 RH1 C3 60.4(6) no
C2 RH1 C3 37.7(5) no
C1 RH1 C4 61.3(7) no
C2 RH1 C4 64.4(6) no
C3 RH1 C4 37.9(5) no
C1 RH1 C5 36.5(5) no
C2 RH1 C5 64.7(6) no
C3 RH1 C5 63.7(5) no
C4 RH1 C5 38.9(5) no
C1 RH1 C6 148.7(5) no
C2 RH1 C6 119.0(5) no
C3 RH1 C6 116.3(5) no
C4 RH1 C6 137.7(7) no
C5 RH1 C6 174.6(7) no
C1 RH1 C7 173.5(6) no
C2 RH1 C7 147.0(6) no
C3 RH1 C7 119.9(6) no
C4 RH1 C7 114.5(7) no
C5 RH1 C7 137.1(5) no
C1 RH1 C8 137.6(5) no
C2 RH1 C8 170.8(5) no
C3 RH1 C8 151.4(4) no
C4 RH1 C8 122.2(6) no
C5 RH1 C8 115.6(6) no
C1 RH1 C9 115.0(6) no
C2 RH1 C9 133.8(5) no
C3 RH1 C9 171.0(6) no
C4 RH1 C9 148.7(6) no
C5 RH1 C9 118.0(6) no
C1 RH1 C10 120.1(7) no
C2 RH1 C10 112.9(6) no
C3 RH1 C10 136.9(6) no
C4 RH1 C10 174.2(7) no
C5 RH1 C10 145.7(6) no
C6 RH1 C7 37.7(5) no
C6 RH1 C8 61.5(5) no
C7 RH1 C8 39.1(5) no
C6 RH1 C9 63.0(6) no
C7 RH1 C9 65.7(6) no
C8 RH1 C9 37.2(5) no
C6 RH1 C10 38.2(6) no
C7 RH1 C10 64.7(6) no
C8 RH1 C10 61.2(6) no
C9 RH1 C10 36.9(6) no
C11 N1 C12 107.6(14) no
C11 N1 C52 103.6(12) no
C12 N1 C52 116.9(15) no
C11 N1 H1 99.1(68) no
C12 N1 H1 117.2(65) no
C52 N1 H1 109.9(65) no
C21 N2 C22 112.4(16) no
C21 N2 C62 110.3(11) no
C22 N2 C62 115.2(12) no
C21 N2 H2 106.7(68) no
C22 N2 H2 101.3(64) no
C62 N2 H2 110.2(64) no
RH1 C1 C2 71.3(7) no
RH1 C1 C5 74.6(8) no
C2 C1 C5 116.6(13) no
RH1 C1 H11 123.7(12) no
C2 C1 H11 124.2(13) no
C5 C1 H11 119.2(13) no
RH1 C2 C1 71.3(8) no
RH1 C2 C3 70.3(8) no
C1 C2 C3 102.5(12) no
RH1 C2 H21 122.3(10) no
C1 C2 H21 127.1(12) no
C3 C2 H21 130.5(13) no
RH1 C3 C2 72.1(7) no
RH1 C3 C4 70.7(8) no
C2 C3 C4 111.0(13) no
RH1 C3 H31 125.1(11) no
C2 C3 H31 122.1(12) no
C4 C3 H31 126.9(14) no
RH1 C4 C3 71.4(9) no
RH1 C4 C5 74.5(9) no
C3 C4 C5 108.6(15) no
RH1 C4 H41 120.7(13) no
C3 C4 H41 122.8(15) no
C5 C4 H41 128.5(14) no
RH1 C5 C1 68.9(7) no
RH1 C5 C4 66.7(8) no
C1 C5 C4 101.0(12) no
RH1 C5 C51 124.0(10) no
C1 C5 C51 97.9(10) no
C4 C5 C51 160.8(13) no
RH1 C6 C7 71.6(8) no
RH1 C6 C10 72.4(8) no
C7 C6 C10 111.6(13) no
RH1 C6 C61 125.4(9) no
C7 C6 C61 145.2(14) no
C10 C6 C61 102.9(11) no
RH1 C7 C6 70.7(9) no
RH1 C7 C8 71.0(9) no
C6 C7 C8 102.0(14) no
RH1 C7 H71 121.9(11) no
C6 C7 H71 132.0(16) no
C8 C7 H71 126.0(14) no
RH1 C8 C7 69.8(8) no
RH1 C8 C9 71.2(8) no
C7 C8 C9 111.6(13) no
RH1 C8 H81 125.1(11) no
C7 C8 H81 125.5(13) no
C9 C8 H81 122.9(13) no
RH1 C9 C8 71.6(8) no
RH1 C9 C10 72.2(9) no
C8 C9 C10 106.8(13) no
RH1 C9 H91 121.2(11) no
C8 C9 H91 129.1(16) no
C10 C9 H91 124.1(15) no
RH1 C10 C6 69.5(8) no
RH1 C10 C9 71.0(7) no
C6 C10 C9 107.6(13) no
RH1 C10 H101 124.4(14) no
C6 C10 H101 123.2(14) no
C9 C10 H101 129.1(16) no
N1 C11 H111 109.9(14) no
N1 C11 H112 109.4(17) no
H111 C11 H112 109.4(19) no
N1 C11 H113 109.1(16) no
H111 C11 H113 109.2(19) no
H112 C11 H113 109.8(17) no
N1 C12 H121 105.6(21) no
N1 C12 H122 109.8(24) no
H121 C12 H122 113.6(24) no
N1 C12 H123 105.7(19) no
H121 C12 H123 107.9(27) no
H122 C12 H123 113.7(25) no
N2 C21 H211 112.2(14) no
N2 C21 H212 112.8(16) no
H211 C21 H212 109.1(13) no
N2 C21 H213 109.6(12) no
H211 C21 H213 105.8(17) no
H212 C21 H213 106.9(15) no
N2 C22 H221 108.4(17) no
N2 C22 H222 109.3(19) no
H221 C22 H222 110.7(24) no
N2 C22 H223 108.5(20) no
H221 C22 H223 110.2(22) no
H222 C22 H223 109.8(20) no
C5 C51 C52 106.5(12) no
C5 C51 H511 109.5(10) no
C52 C51 H511 108.9(14) no
C5 C51 H512 111.5(12) no
C52 C51 H512 112.6(12) no
H511 C51 H512 107.8(14) no
N1 C52 C51 110.0(11) no
N1 C52 H521 110.6(17) no
C51 C52 H521 112.2(14) no
N1 C52 H522 108.3(14) no
C51 C52 H522 107.7(17) no
H521 C52 H522 107.8(13) no
C6 C61 C62 105.2(8) no
C6 C61 H611 110.4(10) no
C62 C61 H611 110.2(9) no
C6 C61 H612 109.4(10) no
C62 C61 H612 111.8(9) no
H611 C61 H612 109.8(9) no
N2 C62 C61 112.3(8) no
N2 C62 H621 109.6(9) no
C61 C62 H621 109.6(9) no
N2 C62 H622 107.6(10) no
C61 C62 H622 107.9(8) no
H621 C62 H622 109.7(9) no
F11 P1 F12 92.0(8) no
F11 P1 F13 179.6(8) no
F12 P1 F13 87.6(7) no
F11 P1 F14 93.3(9) no
F12 P1 F14 172.9(8) no
F13 P1 F14 87.1(9) no
F11 P1 F15 98.1(8) no
F12 P1 F15 88.9(8) no
F13 P1 F15 82.2(7) no
F14 P1 F15 95.1(8) no
F11 P1 F16 90.7(9) no
F12 P1 F16 87.9(8) no
F13 P1 F16 89.1(8) no
F14 P1 F16 87.3(9) no
F15 P1 F16 170.8(9) no
F21 P2 F22 88.2(8) no
F21 P2 F23 177.3(9) no
F22 P2 F23 89.2(7) no
F21 P2 F24 96.4(9) no
F22 P2 F24 172.5(8) no
F23 P2 F24 86.1(9) no
F21 P2 F25 91.1(9) no
F22 P2 F25 91.9(8) no
F23 P2 F25 89.7(9) no
F24 P2 F25 94.0(10) no
F21 P2 F26 99.7(9) no
F22 P2 F26 81.5(7) no
F23 P2 F26 79.1(8) no
F24 P2 F26 91.9(9) no
F25 P2 F26 167.0(10) no

loop_
_geom_bond_atom_site_label_1
_geom_bond_atom_site_label_2
_geom_bond_distance
_geom_bond_publ_flag
RH1 C1 2.15(1) no
RH1 C2 2.15(1) no
RH1 C3 2.13(1) no
RH1 C4 2.12(2) no
RH1 C5 2.22(1) no
RH1 C6 2.14(1) no
RH1 C7 2.15(2) no
RH1 C8 2.17(1) no
RH1 C9 2.16(1) no
RH1 C10 2.18(1) no
N1 C11 1.46(2) yes
N1 C12 1.49(3) yes
N1 C52 1.47(2) yes
N1 H1 1.01(5) no
N2 C21 1.43(2) yes
N2 C22 1.48(2) yes
N2 C62 1.52(1) yes
N2 H2 1.02(5) no
C1 C2 1.38(2) yes
C1 C5 1.37(2) yes
C1 H11 0.96(1) no
C2 C3 1.38(2) yes
C2 H21 0.96(1) no
C3 C4 1.38(2) yes
C3 H31 0.97(1) no
C4 C5 1.45(2) yes
C4 H41 0.97(2) no
C5 C51 1.555(9) yes
C6 C7 1.39(2) yes
C6 C10 1.41(2) yes
C6 C61 1.63(1) yes
C7 C8 1.45(2) yes
C7 H71 0.97(2) no
C8 C9 1.38(2) yes
C8 H81 0.96(1) no
C9 C10 1.37(2) yes
C9 H91 0.97(1) no
C10 H101 0.96(2) no
C11 H111 0.96(2) no
C11 H112 0.96(2) no
C11 H113 0.96(2) no
C12 H121 0.97(2) no
C12 H122 0.90(3) no
C12 H123 0.97(2) no
C21 H211 0.97(2) no
C21 H212 0.95(2) no
C21 H213 1.00(2) no
C22 H221 0.95(3) no
C22 H222 0.96(2) no
C22 H223 0.96(2) no
C51 C52 1.516(9) yes
C51 H511 0.98(2) no
C51 H512 0.96(1) no
C52 H521 0.94(2) no
C52 H522 1.00(2) no
C61 C62 1.51(1) yes
C61 H611 0.97(1) no
C61 H612 0.95(1) no
C62 H621 0.950(9) no
C62 H622 0.97(1) no
P1 F11 1.51(1) yes
P1 F12 1.59(1) yes
P1 F13 1.61(1) yes
P1 F14 1.57(1) yes
P1 F15 1.58(1) yes
P1 F16 1.56(1) yes
P2 F21 1.53(1) yes
P2 F22 1.58(1) yes
P2 F23 1.63(1) yes
P2 F24 1.55(1) yes
P2 F25 1.54(1) yes
P2 F26 1.53(1) yes
